data_7017344
loop_
_publ_author_name
'Martin, Caleb D.'
'Ragogna, Paul J.'

_publ_section_title
;
 Substitution matters: isolating phosphorus diiminopyridine complexes.
;
_journal_issue 44
_journal_name_full 'Dalton transactions (Cambridge, England : 2003)'
_journal_page_first 11976
_journal_page_last 11980
_journal_paper_doi 10.1039/c1dt11111f
_journal_volume 40
_journal_year 2011
_chemical_formula_moiety 'C43 H47 N3 P, I3'
_chemical_formula_sum 'C43 H47 I3 N3 P'
_chemical_formula_weight 1017.51
_chemical_name_systematic
;
?
;
_space_group_IT_number 13
_symmetry_cell_setting monoclinic
_symmetry_space_group_name_Hall '-P 2yc'
_symmetry_space_group_name_H-M 'P 1 2/c 1'
_atom_sites_solution_hydrogens geom
_atom_sites_solution_primary direct
_atom_sites_solution_secondary difmap
_audit_creation_method SHELXL-97
_cell_angle_alpha 90.00
_cell_angle_beta 113.291(2)
_cell_angle_gamma 90.00
_cell_formula_units_Z 4
_cell_length_a 24.522(2)
_cell_length_b 8.6258(8)
_cell_length_c 21.669(2)
_cell_measurement_reflns_used 100323
_cell_measurement_temperature 150(2)
_cell_measurement_theta_max 27.51
_cell_measurement_theta_min 0.90
_cell_volume 4210.0(7)
_computing_cell_refinement SAINT
_computing_data_collection APEX2
_computing_data_reduction SAINT
_computing_molecular_graphics SHELXTL/PC
_computing_publication_material SHELXTL/PC
_computing_structure_refinement 'SHELXL-97 (Sheldrick, 1997)'
_computing_structure_solution 'SHELXS-97 (Sheldrick, 1990)'
_diffrn_ambient_temperature 150(2)
_diffrn_measured_fraction_theta_full 0.999
_diffrn_measured_fraction_theta_max 0.999
_diffrn_measurement_device_type 'KAPPA APEX II CCD'
_diffrn_measurement_method '\f scans, and \w scans'
_diffrn_radiation_monochromator graphite
_diffrn_radiation_source 'fine-focus sealed tube'
_diffrn_radiation_type MoK\a
_diffrn_radiation_wavelength 0.71073
_diffrn_reflns_av_R_equivalents 0.0795
_diffrn_reflns_av_sigmaI/netI 0.0507
_diffrn_reflns_limit_h_max 31
_diffrn_reflns_limit_h_min -31
_diffrn_reflns_limit_k_max 11
_diffrn_reflns_limit_k_min -11
_diffrn_reflns_limit_l_max 28
_diffrn_reflns_limit_l_min -28
_diffrn_reflns_number 100323
_diffrn_reflns_theta_full 27.51
_diffrn_reflns_theta_max 27.51
_diffrn_reflns_theta_min 0.90
_exptl_absorpt_coefficient_mu 2.298
_exptl_absorpt_correction_T_max 0.8938
_exptl_absorpt_correction_T_min 0.8199
_exptl_absorpt_correction_type multi-scan
_exptl_absorpt_process_details SAINT
_exptl_crystal_colour red
_exptl_crystal_density_diffrn 1.605
_exptl_crystal_density_method 'not measured'
_exptl_crystal_description prism
_exptl_crystal_F_000 2000
_exptl_crystal_size_max 0.09
_exptl_crystal_size_mid 0.08
_exptl_crystal_size_min 0.05
_refine_diff_density_max 1.336
_refine_diff_density_min -1.529
_refine_diff_density_rms 0.159
_refine_ls_extinction_method none
_refine_ls_goodness_of_fit_ref 1.149
_refine_ls_hydrogen_treatment constr
_refine_ls_matrix_type full
_refine_ls_number_parameters 457
_refine_ls_number_reflns 9663
_refine_ls_number_restraints 0
_refine_ls_restrained_S_all 1.149
_refine_ls_R_factor_all 0.1037
_refine_ls_R_factor_gt 0.0707
_refine_ls_shift/su_max 0.000
_refine_ls_shift/su_mean 0.000
_refine_ls_structure_factor_coef Fsqd
_refine_ls_weighting_details 'calc w=1/[\s^2^(Fo^2^)+(0.0363P)^2^+51.7244P] where P=(Fo^2^+2Fc^2^)/3'
_refine_ls_weighting_scheme calc
_refine_ls_wR_factor_gt 0.1572
_refine_ls_wR_factor_ref 0.1703
_reflns_number_gt 6934
_reflns_number_total 9663
_reflns_threshold_expression >2sigma(I)
_cod_data_source_file c1dt11111f.txt
_cod_data_source_block 3P[I3]
_cod_original_sg_symbol_H-M P2/c
_cod_database_code 7017344

loop_
_symmetry_equiv_pos_as_xyz
'x, y, z'
'-x, y, -z+1/2'
'-x, -y, -z'
'x, -y, z-1/2'

loop_
_atom_site_label
_atom_site_type_symbol
_atom_site_fract_x
_atom_site_fract_y
_atom_site_fract_z
_atom_site_U_iso_or_equiv
_atom_site_adp_type
_atom_site_occupancy
_atom_site_symmetry_multiplicity
_atom_site_calc_flag
_atom_site_refinement_flags
I1 I -0.08669(4) -0.52594(12) 0.06042(5) 0.0794(3) Uani 1 1 d .
I2 I 0.0000 -0.5000 0.0000 0.0448(2) Uani 1 2 d S
I3 I 0.43607(3) -0.66297(8) 0.37458(3) 0.04219(17) Uani 1 1 d .
I4 I 0.5000 -0.5000 0.5000 0.02789(17) Uani 1 2 d S
P1 P 0.5000 0.0958(3) 0.2500 0.0217(6) Uani 1 2 d S
N4 N 0.0000 0.3626(10) 0.2500 0.0227(19) Uani 1 2 d S
P2 P 0.0000 0.1639(3) 0.2500 0.0282(6) Uani 1 2 d S
N1 N 0.4198(3) 0.1294(7) 0.1850(3) 0.0188(12) Uani 1 1 d .
C1 C 0.4061(3) 0.2727(8) 0.1647(3) 0.0199(14) Uani 1 1 d .
C15 C 0.3827(3) -0.0047(8) 0.1544(3) 0.0201(14) Uani 1 1 d .
C42 C -0.0481(3) 0.4449(9) 0.2527(4) 0.0259(16) Uani 1 1 d .
N5 N -0.0800(3) 0.1963(7) 0.2442(3) 0.0236(13) Uani 1 1 d .
C31 C -0.1265(3) -0.0007(10) 0.2905(4) 0.0304(17) Uani 1 1 d .
C36B C -0.0938(5) 0.0532(12) 0.3614(5) 0.048(2) Uani 1 1 d .
H36A H -0.0690 0.1446 0.3608 0.057 Uiso 1 1 calc R
C34 C -0.1935(4) -0.1866(10) 0.2143(5) 0.041(2) Uani 1 1 d .
H34A H -0.2189 -0.2738 0.2074 0.050 Uiso 1 1 calc R
C24 C 0.2596(4) 0.4040(10) -0.0131(4) 0.038(2) Uani 1 1 d .
H24A H 0.2273 0.4323 -0.0535 0.046 Uiso 1 1 calc R
C25 C 0.3175(4) 0.4399(10) -0.0046(4) 0.0322(19) Uani 1 1 d .
H25A H 0.3248 0.4897 -0.0397 0.039 Uiso 1 1 calc R
C26 C 0.3639(4) 0.4035(9) 0.0543(4) 0.0286(17) Uani 1 1 d .
H26A H 0.4031 0.4340 0.0611 0.034 Uiso 1 1 calc R
C21 C 0.3541(3) 0.3227(8) 0.1039(3) 0.0208(14) Uani 1 1 d .
C22 C 0.2966(3) 0.2855(9) 0.0956(4) 0.0266(17) Uani 1 1 d .
H22A H 0.2895 0.2313 0.1299 0.032 Uiso 1 1 calc R
C23 C 0.2490(4) 0.3284(10) 0.0363(4) 0.036(2) Uani 1 1 d .
H23A H 0.2094 0.3048 0.0306 0.043 Uiso 1 1 calc R
C16 C 0.3782(3) -0.0548(9) 0.0921(4) 0.0240(16) Uani 1 1 d .
C14 C 0.3414(4) -0.1781(9) 0.0634(4) 0.0314(18) Uani 1 1 d .
H14A H 0.3383 -0.2165 0.0211 0.038 Uiso 1 1 calc R
C13 C 0.3085(4) -0.2473(9) 0.0956(4) 0.035(2) Uani 1 1 d .
H13A H 0.2809 -0.3270 0.0738 0.042 Uiso 1 1 calc R
C12 C 0.3160(4) -0.2002(9) 0.1593(4) 0.0294(17) Uani 1 1 d .
H12A H 0.2950 -0.2518 0.1819 0.035 Uiso 1 1 calc R
C11 C 0.3540(3) -0.0779(8) 0.1910(4) 0.0208(15) Uani 1 1 d .
C11B C 0.3636(4) -0.0346(9) 0.2623(4) 0.0301(18) Uani 1 1 d .
H11A H 0.4002 0.0307 0.2811 0.036 Uiso 1 1 calc R
C11C C 0.3117(4) 0.0622(12) 0.2636(5) 0.048(2) Uani 1 1 d .
H11B H 0.3060 0.1532 0.2346 0.072 Uiso 1 1 calc R
H11C H 0.3203 0.0961 0.3097 0.072 Uiso 1 1 calc R
H11D H 0.2754 -0.0006 0.2472 0.072 Uiso 1 1 calc R
C11A C 0.3734(5) -0.1780(12) 0.3079(5) 0.049(2) Uani 1 1 d .
H11E H 0.4067 -0.2388 0.3068 0.074 Uiso 1 1 calc R
H11F H 0.3374 -0.2419 0.2917 0.074 Uiso 1 1 calc R
H11G H 0.3822 -0.1446 0.3540 0.074 Uiso 1 1 calc R
C16B C 0.4160(4) 0.0133(10) 0.0565(4) 0.0327(18) Uani 1 1 d .
H16A H 0.4315 0.1158 0.0777 0.039 Uiso 1 1 calc R
C16C C 0.4696(5) -0.0928(13) 0.0692(6) 0.051(3) Uani 1 1 d .
H16B H 0.4942 -0.0494 0.0472 0.077 Uiso 1 1 calc R
H16C H 0.4556 -0.1961 0.0509 0.077 Uiso 1 1 calc R
H16D H 0.4930 -0.1008 0.1177 0.077 Uiso 1 1 calc R
C16A C 0.3810(5) 0.0412(13) -0.0177(4) 0.049(3) Uani 1 1 d .
H16E H 0.3477 0.1109 -0.0239 0.073 Uiso 1 1 calc R
H16F H 0.3658 -0.0577 -0.0402 0.073 Uiso 1 1 calc R
H16G H 0.4069 0.0886 -0.0372 0.073 Uiso 1 1 calc R
C2 C 0.4512(3) 0.3770(8) 0.2057(4) 0.0210(15) Uani 1 1 d .
C3 C 0.4524(3) 0.5359(8) 0.2042(4) 0.0226(16) Uani 1 1 d .
H3A H 0.4203 0.5904 0.1715 0.027 Uiso 1 1 calc R
C4 C 0.5000 0.6185(12) 0.2500 0.027(2) Uani 1 2 d S
H4A H 0.5000 0.7286 0.2500 0.032 Uiso 1 2 calc SR
C54 C -0.2545(4) 0.4696(11) 0.2669(6) 0.047(3) Uani 1 1 d .
H54A H -0.2904 0.4913 0.2721 0.056 Uiso 1 1 calc R
C53 C -0.2573(4) 0.4102(11) 0.2084(6) 0.044(2) Uani 1 1 d .
H53A H -0.2946 0.3977 0.1718 0.053 Uiso 1 1 calc R
C52 C -0.2049(3) 0.3670(9) 0.2016(5) 0.0341(19) Uani 1 1 d .
H52A H -0.2065 0.3206 0.1612 0.041 Uiso 1 1 calc R
C51 C -0.1506(3) 0.3922(9) 0.2544(4) 0.0287(17) Uani 1 1 d .
C41 C -0.0947(3) 0.3429(9) 0.2496(4) 0.0241(15) Uani 1 1 d .
C36 C -0.1200(3) 0.0669(9) 0.2347(4) 0.0258(16) Uani 1 1 d .
C36A C -0.1373(6) 0.1043(14) 0.3941(6) 0.064(3) Uani 1 1 d .
H36B H -0.1633 0.1867 0.3670 0.096 Uiso 1 1 calc R
H36C H -0.1145 0.1430 0.4396 0.096 Uiso 1 1 calc R
H36D H -0.1614 0.0154 0.3963 0.096 Uiso 1 1 calc R
C35 C -0.1644(4) -0.1286(10) 0.2775(5) 0.037(2) Uani 1 1 d .
H35A H -0.1702 -0.1767 0.3139 0.044 Uiso 1 1 calc R
C33 C -0.1860(4) -0.1183(10) 0.1600(5) 0.041(2) Uani 1 1 d .
H33A H -0.2063 -0.1587 0.1160 0.049 Uiso 1 1 calc R
C32 C -0.1485(3) 0.0100(9) 0.1704(4) 0.0267(16) Uani 1 1 d .
C32B C -0.1407(4) 0.0792(11) 0.1093(4) 0.039(2) Uani 1 1 d .
H32A H -0.1206 0.1819 0.1233 0.046 Uiso 1 1 calc R
C32C C -0.1992(5) 0.1085(14) 0.0501(5) 0.058(3) Uani 1 1 d .
H32B H -0.1914 0.1527 0.0127 0.087 Uiso 1 1 calc R
H32C H -0.2232 0.1813 0.0635 0.087 Uiso 1 1 calc R
H32D H -0.2208 0.0105 0.0359 0.087 Uiso 1 1 calc R
C32A C -0.1003(5) -0.0211(15) 0.0875(5) 0.060(3) Uani 1 1 d .
H32E H -0.0960 0.0264 0.0486 0.090 Uiso 1 1 calc R
H32F H -0.1176 -0.1247 0.0754 0.090 Uiso 1 1 calc R
H32G H -0.0612 -0.0295 0.1246 0.090 Uiso 1 1 calc R
C55 C -0.2009(4) 0.5000(11) 0.3198(5) 0.044(2) Uani 1 1 d .
H55A H -0.2000 0.5462 0.3600 0.053 Uiso 1 1 calc R
C56 C -0.1484(4) 0.4619(9) 0.3132(4) 0.0316(18) Uani 1 1 d .
H56A H -0.1112 0.4833 0.3487 0.038 Uiso 1 1 calc R
C43 C -0.0482(4) 0.6053(9) 0.2515(5) 0.0331(19) Uani 1 1 d .
H43A H -0.0817 0.6601 0.2517 0.040 Uiso 1 1 calc R
C44 C 0.0000 0.6872(14) 0.2500 0.041(3) Uani 1 2 d S
H44A H 0.0000 0.7973 0.2500 0.049 Uiso 1 2 calc SR
C36C C -0.0525(5) -0.0740(18) 0.4046(6) 0.077(4) Uani 1 1 d .
H36E H -0.0248 -0.1055 0.3844 0.115 Uiso 1 1 calc R
H36F H -0.0761 -0.1637 0.4069 0.115 Uiso 1 1 calc R
H36G H -0.0301 -0.0341 0.4500 0.115 Uiso 1 1 calc R
N2 N 0.5000 0.2954(9) 0.2500 0.0138(16) Uani 1 2 d S

loop_
_atom_site_aniso_label
_atom_site_aniso_U_11
_atom_site_aniso_U_22
_atom_site_aniso_U_33
_atom_site_aniso_U_23
_atom_site_aniso_U_13
_atom_site_aniso_U_12
I1 0.0745(6) 0.0784(7) 0.0942(7) 0.0216(5) 0.0430(5) 0.0041(5)
I2 0.0440(5) 0.0353(5) 0.0404(5) 0.0031(4) 0.0011(4) -0.0049(4)
I3 0.0388(3) 0.0525(4) 0.0374(3) -0.0153(3) 0.0174(2) -0.0114(3)
I4 0.0308(4) 0.0259(4) 0.0333(4) -0.0039(3) 0.0194(3) -0.0042(3)
P1 0.0286(15) 0.0142(12) 0.0253(14) 0.000 0.0140(12) 0.000
N4 0.018(4) 0.011(4) 0.036(5) 0.000 0.007(4) 0.000
P2 0.0315(15) 0.0141(13) 0.0330(15) 0.000 0.0063(12) 0.000
N1 0.023(3) 0.015(3) 0.020(3) -0.001(2) 0.010(2) 0.001(2)
C1 0.020(4) 0.021(4) 0.021(3) -0.002(3) 0.010(3) -0.002(3)
C15 0.019(3) 0.013(3) 0.025(3) -0.005(3) 0.005(3) -0.002(3)
C42 0.017(4) 0.020(4) 0.037(4) 0.000(3) 0.006(3) 0.002(3)
N5 0.017(3) 0.019(3) 0.030(3) 0.001(3) 0.003(3) -0.003(2)
C31 0.025(4) 0.029(4) 0.037(4) 0.006(4) 0.013(3) 0.002(4)
C36B 0.057(6) 0.040(5) 0.040(5) 0.004(4) 0.014(5) -0.014(5)
C34 0.026(4) 0.017(4) 0.081(7) 0.002(4) 0.021(5) -0.001(3)
C24 0.040(5) 0.026(4) 0.029(4) -0.004(4) -0.007(4) 0.006(4)
C25 0.042(5) 0.026(4) 0.022(4) 0.000(3) 0.007(4) 0.007(4)
C26 0.030(4) 0.026(4) 0.028(4) -0.001(3) 0.010(3) -0.001(3)
C21 0.024(4) 0.016(3) 0.019(3) -0.001(3) 0.005(3) 0.001(3)
C22 0.022(4) 0.026(4) 0.030(4) 0.001(3) 0.008(3) 0.003(3)
C23 0.021(4) 0.028(4) 0.046(5) -0.005(4) 0.001(4) -0.005(3)
C16 0.027(4) 0.020(4) 0.024(4) 0.002(3) 0.008(3) 0.005(3)
C14 0.039(5) 0.025(4) 0.021(4) -0.005(3) 0.002(3) 0.001(4)
C13 0.038(5) 0.020(4) 0.035(5) -0.001(3) 0.002(4) -0.005(4)
C12 0.031(4) 0.023(4) 0.033(4) -0.005(3) 0.011(3) -0.007(3)
C11 0.020(4) 0.015(4) 0.026(4) 0.001(3) 0.008(3) -0.002(3)
C11B 0.034(4) 0.029(4) 0.031(4) -0.009(3) 0.017(4) -0.012(3)
C11C 0.051(6) 0.050(6) 0.050(6) -0.016(5) 0.028(5) 0.000(5)
C11A 0.061(6) 0.050(6) 0.035(5) -0.001(5) 0.019(5) 0.000(5)
C16B 0.045(5) 0.034(5) 0.028(4) -0.002(4) 0.024(4) 0.005(4)
C16C 0.054(6) 0.052(6) 0.065(7) 0.006(5) 0.042(6) 0.013(5)
C16A 0.067(7) 0.054(6) 0.027(4) 0.004(4) 0.020(5) 0.000(5)
C2 0.024(4) 0.021(4) 0.023(4) -0.002(3) 0.015(3) 0.005(3)
C3 0.018(4) 0.019(4) 0.026(4) 0.006(3) 0.003(3) 0.005(3)
C4 0.027(6) 0.012(5) 0.033(6) 0.000 0.001(5) 0.000
C54 0.042(6) 0.030(5) 0.085(8) 0.017(5) 0.041(6) 0.009(4)
C53 0.032(5) 0.029(5) 0.071(7) 0.000(5) 0.021(5) -0.007(4)
C52 0.024(4) 0.023(4) 0.051(5) 0.007(4) 0.010(4) 0.001(3)
C51 0.023(4) 0.018(4) 0.043(5) 0.009(3) 0.010(4) 0.002(3)
C41 0.018(3) 0.019(4) 0.029(4) 0.000(3) 0.002(3) -0.001(3)
C36 0.015(4) 0.018(4) 0.039(4) 0.004(3) 0.006(3) -0.001(3)
C36A 0.103(10) 0.048(7) 0.056(7) 0.009(5) 0.046(7) 0.004(7)
C35 0.034(5) 0.026(5) 0.055(6) 0.007(4) 0.023(4) 0.002(4)
C33 0.030(5) 0.029(5) 0.057(6) -0.012(4) 0.010(4) -0.007(4)
C32 0.017(3) 0.018(4) 0.038(4) -0.001(3) 0.003(3) 0.003(3)
C32B 0.033(5) 0.043(5) 0.031(4) -0.004(4) 0.004(4) -0.008(4)
C32C 0.052(6) 0.058(7) 0.044(6) 0.002(5) -0.003(5) 0.003(5)
C32A 0.054(7) 0.080(9) 0.044(6) -0.012(6) 0.016(5) 0.005(6)
C55 0.051(6) 0.025(4) 0.065(6) 0.001(5) 0.033(5) 0.006(4)
C56 0.038(5) 0.019(4) 0.038(5) 0.001(3) 0.014(4) 0.004(3)
C43 0.025(4) 0.014(4) 0.057(5) -0.003(4) 0.013(4) 0.002(3)
C44 0.040(7) 0.013(6) 0.072(9) 0.000 0.025(7) 0.000
C36C 0.061(8) 0.101(11) 0.055(7) 0.021(7) 0.007(6) 0.004(7)
N2 0.012(4) 0.014(4) 0.017(4) 0.000 0.007(3) 0.000

loop_
_atom_type_symbol
_atom_type_description
_atom_type_scat_dispersion_real
_atom_type_scat_dispersion_imag
_atom_type_scat_source
C C 0.0033 0.0016 'International Tables Vol C Tables 4.2.6.8 and 6.1.1.4'
H H 0.0000 0.0000 'International Tables Vol C Tables 4.2.6.8 and 6.1.1.4'
N N 0.0061 0.0033 'International Tables Vol C Tables 4.2.6.8 and 6.1.1.4'
P P 0.1023 0.0942 'International Tables Vol C Tables 4.2.6.8 and 6.1.1.4'
Cl Cl 0.1484 0.1585 'International Tables Vol C Tables 4.2.6.8 and 6.1.1.4'
I I -0.4742 1.8119 'International Tables Vol C Tables 4.2.6.8 and 6.1.1.4'

loop_
_geom_angle_atom_site_label_1
_geom_angle_atom_site_label_2
_geom_angle_atom_site_label_3
_geom_angle
_geom_angle_site_symmetry_1
_geom_angle_site_symmetry_3
I1 I2 I1 180.00(4) 3_545 .
I3 I4 I3 180.0 3_646 .
N2 P1 N1 81.37(19) . 2_655
N2 P1 N1 81.37(19) . .
N1 P1 N1 162.7(4) 2_655 .
C42 N4 C42 119.0(9) 2 .
C42 N4 P2 120.5(4) 2 .
C42 N4 P2 120.5(4) . .
N4 P2 N5 81.7(2) . 2
N4 P2 N5 81.7(2) . .
N5 P2 N5 163.4(4) 2 .
C1 N1 C15 124.2(6) . .
C1 N1 P1 116.0(5) . .
C15 N1 P1 119.0(4) . .
N1 C1 C2 110.5(6) . .
N1 C1 C21 126.0(6) . .
C2 C1 C21 123.3(6) . .
C16 C15 C11 123.3(7) . .
C16 C15 N1 119.2(6) . .
C11 C15 N1 117.5(6) . .
C43 C42 N4 120.1(7) . .
C43 C42 C41 128.5(7) . .
N4 C42 C41 111.1(7) . .
C41 N5 C36 123.6(6) . .
C41 N5 P2 115.7(5) . .
C36 N5 P2 120.7(5) . .
C35 C31 C36 116.6(8) . .
C35 C31 C36B 119.6(8) . .
C36 C31 C36B 123.8(8) . .
C31 C36B C36C 111.1(9) . .
C31 C36B C36A 111.7(9) . .
C36C C36B C36A 109.3(9) . .
C31 C36B H36A 108.2 . .
C36C C36B H36A 108.2 . .
C36A C36B H36A 108.2 . .
C35 C34 C33 120.2(8) . .
C35 C34 H34A 119.9 . .
C33 C34 H34A 119.9 . .
C23 C24 C25 120.2(8) . .
C23 C24 H24A 119.9 . .
C25 C24 H24A 119.9 . .
C26 C25 C24 120.1(8) . .
C26 C25 H25A 119.9 . .
C24 C25 H25A 119.9 . .
C25 C26 C21 120.3(8) . .
C25 C26 H26A 119.8 . .
C21 C26 H26A 119.8 . .
C26 C21 C22 119.9(7) . .
C26 C21 C1 119.0(7) . .
C22 C21 C1 121.1(7) . .
C21 C22 C23 119.5(7) . .
C21 C22 H22A 120.2 . .
C23 C22 H22A 120.2 . .
C24 C23 C22 119.9(8) . .
C24 C23 H23A 120.1 . .
C22 C23 H23A 120.1 . .
C14 C16 C15 118.0(7) . .
C14 C16 C16B 119.2(7) . .
C15 C16 C16B 122.7(7) . .
C16 C14 C13 120.8(7) . .
C16 C14 H14A 119.6 . .
C13 C14 H14A 119.6 . .
C12 C13 C14 120.0(8) . .
C12 C13 H13A 120.0 . .
C14 C13 H13A 120.0 . .
C13 C12 C11 121.0(8) . .
C13 C12 H12A 119.5 . .
C11 C12 H12A 119.5 . .
C12 C11 C15 116.7(7) . .
C12 C11 C11B 119.5(7) . .
C15 C11 C11B 123.8(6) . .
C11 C11B C11C 110.9(7) . .
C11 C11B C11A 112.2(7) . .
C11C C11B C11A 110.3(8) . .
C11 C11B H11A 107.8 . .
C11C C11B H11A 107.8 . .
C11A C11B H11A 107.8 . .
C11B C11C H11B 109.5 . .
C11B C11C H11C 109.5 . .
H11B C11C H11C 109.5 . .
C11B C11C H11D 109.5 . .
H11B C11C H11D 109.5 . .
H11C C11C H11D 109.5 . .
C11B C11A H11E 109.5 . .
C11B C11A H11F 109.5 . .
H11E C11A H11F 109.5 . .
C11B C11A H11G 109.5 . .
H11E C11A H11G 109.5 . .
H11F C11A H11G 109.5 . .
C16A C16B C16C 111.8(7) . .
C16A C16B C16 113.2(7) . .
C16C C16B C16 108.9(7) . .
C16A C16B H16A 107.6 . .
C16C C16B H16A 107.6 . .
C16 C16B H16A 107.6 . .
C16B C16C H16B 109.5 . .
C16B C16C H16C 109.5 . .
H16B C16C H16C 109.5 . .
C16B C16C H16D 109.5 . .
H16B C16C H16D 109.5 . .
H16C C16C H16D 109.5 . .
C16B C16A H16E 109.5 . .
C16B C16A H16F 109.5 . .
H16E C16A H16F 109.5 . .
C16B C16A H16G 109.5 . .
H16E C16A H16G 109.5 . .
H16F C16A H16G 109.5 . .
C3 C2 N2 120.1(7) . .
C3 C2 C1 129.2(7) . .
N2 C2 C1 110.7(6) . .
C2 C3 C4 120.9(7) . .
C2 C3 H3A 119.5 . .
C4 C3 H3A 119.5 . .
C3 C4 C3 118.5(9) . 2_655
C3 C4 H4A 120.8 . .
C3 C4 H4A 120.8 2_655 .
C53 C54 C55 122.0(9) . .
C53 C54 H54A 119.0 . .
C55 C54 H54A 119.0 . .
C54 C53 C52 119.6(9) . .
C54 C53 H53A 120.2 . .
C52 C53 H53A 120.2 . .
C51 C52 C53 119.6(9) . .
C51 C52 H52A 120.2 . .
C53 C52 H52A 120.2 . .
C52 C51 C56 120.0(8) . .
C52 C51 C41 120.8(8) . .
C56 C51 C41 119.2(7) . .
N5 C41 C42 110.6(6) . .
N5 C41 C51 124.8(7) . .
C42 C41 C51 124.6(7) . .
C32 C36 C31 122.5(7) . .
C32 C36 N5 117.5(7) . .
C31 C36 N5 119.9(7) . .
C36B C36A H36B 109.5 . .
C36B C36A H36C 109.5 . .
H36B C36A H36C 109.5 . .
C36B C36A H36D 109.5 . .
H36B C36A H36D 109.5 . .
H36C C36A H36D 109.5 . .
C34 C35 C31 122.2(8) . .
C34 C35 H35A 118.9 . .
C31 C35 H35A 118.9 . .
C34 C33 C32 119.7(9) . .
C34 C33 H33A 120.1 . .
C32 C33 H33A 120.1 . .
C36 C32 C33 118.9(8) . .
C36 C32 C32B 123.3(7) . .
C33 C32 C32B 117.8(8) . .
C32C C32B C32A 110.2(8) . .
C32C C32B C32 113.3(8) . .
C32A C32B C32 111.4(8) . .
C32C C32B H32A 107.2 . .
C32A C32B H32A 107.2 . .
C32 C32B H32A 107.2 . .
C32B C32C H32B 109.5 . .
C32B C32C H32C 109.5 . .
H32B C32C H32C 109.5 . .
C32B C32C H32D 109.5 . .
H32B C32C H32D 109.5 . .
H32C C32C H32D 109.5 . .
C32B C32A H32E 109.5 . .
C32B C32A H32F 109.5 . .
H32E C32A H32F 109.5 . .
C32B C32A H32G 109.5 . .
H32E C32A H32G 109.5 . .
H32F C32A H32G 109.5 . .
C54 C55 C56 119.0(9) . .
C54 C55 H55A 120.5 . .
C56 C55 H55A 120.5 . .
C55 C56 C51 119.7(8) . .
C55 C56 H56A 120.2 . .
C51 C56 H56A 120.2 . .
C42 C43 C44 121.0(8) . .
C42 C43 H43A 119.5 . .
C44 C43 H43A 119.5 . .
C43 C44 C43 118.8(11) . 2
C43 C44 H44A 120.6 . .
C43 C44 H44A 120.6 2 .
C36B C36C H36E 109.5 . .
C36B C36C H36F 109.5 . .
H36E C36C H36F 109.5 . .
C36B C36C H36G 109.5 . .
H36E C36C H36G 109.5 . .
H36F C36C H36G 109.5 . .
C2 N2 C2 119.3(8) 2_655 .
C2 N2 P1 120.4(4) 2_655 .
C2 N2 P1 120.4(4) . .

loop_
_geom_bond_atom_site_label_1
_geom_bond_atom_site_label_2
_geom_bond_distance
_geom_bond_site_symmetry_2
I1 I2 2.9128(9) .
I2 I1 2.9128(9) 3_545
I3 I4 2.9070(6) .
I4 I3 2.9070(6) 3_646
P1 N2 1.722(8) .
P1 N1 1.934(6) 2_655
P1 N1 1.934(6) .
N4 C42 1.398(8) 2
N4 C42 1.398(8) .
N4 P2 1.714(9) .
P2 N5 1.936(6) 2
P2 N5 1.936(6) .
N1 C1 1.311(9) .
N1 C15 1.460(9) .
C1 C2 1.432(10) .
C1 C21 1.488(10) .
C15 C16 1.379(10) .
C15 C11 1.402(10) .
C42 C43 1.384(11) .
C42 C41 1.423(10) .
N5 C41 1.333(10) .
N5 C36 1.445(9) .
C31 C35 1.399(12) .
C31 C36 1.406(11) .
C31 C36B 1.498(13) .
C36B C36C 1.535(16) .
C36B C36A 1.559(15) .
C36B H36A 1.0000 .
C34 C35 1.364(13) .
C34 C33 1.393(14) .
C34 H34A 0.9500 .
C24 C23 1.364(13) .
C24 C25 1.393(13) .
C24 H24A 0.9500 .
C25 C26 1.370(11) .
C25 H25A 0.9500 .
C26 C21 1.378(10) .
C26 H26A 0.9500 .
C21 C22 1.388(10) .
C22 C23 1.402(11) .
C22 H22A 0.9500 .
C23 H23A 0.9500 .
C16 C14 1.374(11) .
C16 C16B 1.538(11) .
C14 C13 1.393(12) .
C14 H14A 0.9500 .
C13 C12 1.379(12) .
C13 H13A 0.9500 .
C12 C11 1.395(10) .
C12 H12A 0.9500 .
C11 C11B 1.515(10) .
C11B C11C 1.532(12) .
C11B C11A 1.541(13) .
C11B H11A 1.0000 .
C11C H11B 0.9800 .
C11C H11C 0.9800 .
C11C H11D 0.9800 .
C11A H11E 0.9800 .
C11A H11F 0.9800 .
C11A H11G 0.9800 .
C16B C16A 1.512(12) .
C16B C16C 1.535(12) .
C16B H16A 1.0000 .
C16C H16B 0.9800 .
C16C H16C 0.9800 .
C16C H16D 0.9800 .
C16A H16E 0.9800 .
C16A H16F 0.9800 .
C16A H16G 0.9800 .
C2 C3 1.372(10) .
C2 N2 1.392(8) .
C3 C4 1.392(9) .
C3 H3A 0.9500 .
C4 C3 1.392(9) 2_655
C4 H4A 0.9500 .
C54 C53 1.344(15) .
C54 C55 1.386(15) .
C54 H54A 0.9500 .
C53 C52 1.400(12) .
C53 H53A 0.9500 .
C52 C51 1.387(11) .
C52 H52A 0.9500 .
C51 C56 1.391(12) .
C51 C41 1.477(11) .
C36 C32 1.379(11) .
C36A H36B 0.9800 .
C36A H36C 0.9800 .
C36A H36D 0.9800 .
C35 H35A 0.9500 .
C33 C32 1.400(11) .
C33 H33A 0.9500 .
C32 C32B 1.532(12) .
C32B C32C 1.521(12) .
C32B C32A 1.525(14) .
C32B H32A 1.0000 .
C32C H32B 0.9800 .
C32C H32C 0.9800 .
C32C H32D 0.9800 .
C32A H32E 0.9800 .
C32A H32F 0.9800 .
C32A H32G 0.9800 .
C55 C56 1.390(12) .
C55 H55A 0.9500 .
C56 H56A 0.9500 .
C43 C44 1.388(10) .
C43 H43A 0.9500 .
C44 C43 1.388(10) 2
C44 H44A 0.9500 .
C36C H36E 0.9800 .
C36C H36F 0.9800 .
C36C H36G 0.9800 .
N2 C2 1.392(8) 2_655

loop_
_geom_torsion_atom_site_label_1
_geom_torsion_atom_site_label_2
_geom_torsion_atom_site_label_3
_geom_torsion_atom_site_label_4
_geom_torsion
_geom_torsion_site_symmetry_1
_geom_torsion_site_symmetry_4
C42 N4 P2 N5 6.0(4) 2 2
C42 N4 P2 N5 -174.0(4) . 2
C42 N4 P2 N5 -174.0(4) 2 .
C42 N4 P2 N5 6.0(4) . .
N2 P1 N1 C1 9.2(5) . .
N1 P1 N1 C1 9.2(5) 2_655 .
N2 P1 N1 C15 179.5(5) . .
N1 P1 N1 C15 179.5(5) 2_655 .
C15 N1 C1 C2 179.1(6) . .
P1 N1 C1 C2 -11.1(7) . .
C15 N1 C1 C21 -6.3(11) . .
P1 N1 C1 C21 163.5(5) . .
C1 N1 C15 C16 72.4(9) . .
P1 N1 C15 C16 -97.0(7) . .
C1 N1 C15 C11 -108.7(8) . .
P1 N1 C15 C11 81.8(7) . .
C42 N4 C42 C43 1.1(6) 2 .
P2 N4 C42 C43 -178.9(6) . .
C42 N4 C42 C41 175.2(8) 2 .
P2 N4 C42 C41 -4.8(8) . .
N4 P2 N5 C41 -6.3(5) . .
N5 P2 N5 C41 -6.3(5) 2 .
N4 P2 N5 C36 173.8(6) . .
N5 P2 N5 C36 173.8(6) 2 .
C35 C31 C36B C36C 61.1(12) . .
C36 C31 C36B C36C -116.6(10) . .
C35 C31 C36B C36A -61.3(11) . .
C36 C31 C36B C36A 121.0(9) . .
C23 C24 C25 C26 -1.9(13) . .
C24 C25 C26 C21 4.0(12) . .
C25 C26 C21 C22 -3.5(12) . .
C25 C26 C21 C1 174.6(7) . .
N1 C1 C21 C26 -119.9(8) . .
C2 C1 C21 C26 54.0(10) . .
N1 C1 C21 C22 58.2(10) . .
C2 C1 C21 C22 -127.9(8) . .
C26 C21 C22 C23 1.0(11) . .
C1 C21 C22 C23 -177.1(7) . .
C25 C24 C23 C22 -0.6(13) . .
C21 C22 C23 C24 1.0(12) . .
C11 C15 C16 C14 3.4(11) . .
N1 C15 C16 C14 -177.8(7) . .
C11 C15 C16 C16B -172.0(7) . .
N1 C15 C16 C16B 6.8(11) . .
C15 C16 C14 C13 1.6(12) . .
C16B C16 C14 C13 177.2(7) . .
C16 C14 C13 C12 -4.9(13) . .
C14 C13 C12 C11 3.4(13) . .
C13 C12 C11 C15 1.3(11) . .
C13 C12 C11 C11B -176.9(8) . .
C16 C15 C11 C12 -4.8(11) . .
N1 C15 C11 C12 176.4(6) . .
C16 C15 C11 C11B 173.3(7) . .
N1 C15 C11 C11B -5.5(11) . .
C12 C11 C11B C11C -79.2(9) . .
C15 C11 C11B C11C 102.8(9) . .
C12 C11 C11B C11A 44.6(10) . .
C15 C11 C11B C11A -133.4(8) . .
C14 C16 C16B C16A 47.2(10) . .
C15 C16 C16B C16A -137.4(8) . .
C14 C16 C16B C16C -77.8(9) . .
C15 C16 C16B C16C 97.6(9) . .
N1 C1 C2 C3 -175.5(7) . .
C21 C1 C2 C3 9.7(12) . .
N1 C1 C2 N2 7.3(8) . .
C21 C1 C2 N2 -167.4(6) . .
N2 C2 C3 C4 -5.0(10) . .
C1 C2 C3 C4 178.1(6) . .
C2 C3 C4 C3 2.5(5) . 2_655
C55 C54 C53 C52 4.7(14) . .
C54 C53 C52 C51 -2.8(13) . .
C53 C52 C51 C56 -0.8(12) . .
C53 C52 C51 C41 177.8(8) . .
C36 N5 C41 C42 -175.0(7) . .
P2 N5 C41 C42 5.1(8) . .
C36 N5 C41 C51 7.2(12) . .
P2 N5 C41 C51 -172.7(6) . .
C43 C42 C41 N5 172.8(9) . .
N4 C42 C41 N5 -0.7(9) . .
C43 C42 C41 C51 -9.5(14) . .
N4 C42 C41 C51 177.1(6) . .
C52 C51 C41 N5 -64.1(11) . .
C56 C51 C41 N5 114.6(9) . .
C52 C51 C41 C42 118.5(9) . .
C56 C51 C41 C42 -62.9(11) . .
C35 C31 C36 C32 -1.0(12) . .
C36B C31 C36 C32 176.8(8) . .
C35 C31 C36 N5 -177.9(7) . .
C36B C31 C36 N5 -0.2(12) . .
C41 N5 C36 C32 99.6(9) . .
P2 N5 C36 C32 -80.5(8) . .
C41 N5 C36 C31 -83.3(10) . .
P2 N5 C36 C31 96.6(8) . .
C33 C34 C35 C31 -0.1(13) . .
C36 C31 C35 C34 0.5(12) . .
C36B C31 C35 C34 -177.3(8) . .
C35 C34 C33 C32 0.1(13) . .
C31 C36 C32 C33 1.0(12) . .
N5 C36 C32 C33 178.0(7) . .
C31 C36 C32 C32B -178.3(8) . .
N5 C36 C32 C32B -1.3(11) . .
C34 C33 C32 C36 -0.5(12) . .
C34 C33 C32 C32B 178.8(8) . .
C36 C32 C32B C32C -131.5(9) . .
C33 C32 C32B C32C 49.2(11) . .
C36 C32 C32B C32A 103.6(10) . .
C33 C32 C32B C32A -75.7(10) . .
C53 C54 C55 C56 -2.8(14) . .
C54 C55 C56 C51 -0.9(13) . .
C52 C51 C56 C55 2.6(12) . .
C41 C51 C56 C55 -176.0(8) . .
N4 C42 C43 C44 -2.3(12) . .
C41 C42 C43 C44 -175.2(7) . .
C42 C43 C44 C43 1.1(6) . 2
C3 C2 N2 C2 2.5(5) . 2_655
C1 C2 N2 C2 179.9(6) . 2_655
C3 C2 N2 P1 -177.5(5) . .
C1 C2 N2 P1 -0.1(6) . .
N1 P1 N2 C2 -4.6(4) 2_655 2_655
N1 P1 N2 C2 175.4(4) . 2_655
N1 P1 N2 C2 175.4(4) 2_655 .
N1 P1 N2 C2 -4.6(4) . .
